data_7018978
loop_
_publ_author_name
'Gao, Yuanzhe'
'Xu, Yanqing'
'Huang, Kunlin'
'Han, Zhangang'
'Hu, Changwen'

_publ_section_title
;
 Two three-dimensional {V16Ge4}-based open frameworks stabilized by
 diverse types of CoII-amine bridges and magnetic properties
;
_journal_issue 20
_journal_name_full 'Dalton Transactions'
_journal_page_first 6122
_journal_paper_doi 10.1039/c2dt30199g
_journal_volume 41
_journal_year 2012
_chemical_formula_moiety 'C30 H112 Co5 Ge4 N20 O52 V16'
_chemical_formula_sum 'C30 H112 Co5 Ge4 N20 O52 V16'
_chemical_formula_weight 2985.45
_chemical_name_systematic
;
?
;
_space_group_IT_number 2
_symmetry_cell_setting triclinic
_symmetry_space_group_name_Hall '-P 1'
_symmetry_space_group_name_H-M 'P -1'
_atom_sites_solution_hydrogens geom
_atom_sites_solution_primary direct
_atom_sites_solution_secondary difmap
_audit_creation_method SHELXL-97
_cell_angle_alpha 92.4080(10)
_cell_angle_beta 99.9650(10)
_cell_angle_gamma 97.1860(10)
_cell_formula_units_Z 1
_cell_length_a 12.9109(4)
_cell_length_b 13.8561(5)
_cell_length_c 14.8184(5)
_cell_measurement_reflns_used 5526
_cell_measurement_temperature 296(2)
_cell_measurement_theta_max 25.66
_cell_measurement_theta_min 2.32
_cell_volume 2584.93(15)
_computing_cell_refinement 'Bruker SAINT'
_computing_data_collection 'Bruker APEX2'
_computing_data_reduction 'Bruker SAINT'
_computing_molecular_graphics 'Bruker SHELXTL'
_computing_publication_material 'Bruker SHELXTL'
_computing_structure_refinement 'SHELXL-97 (Sheldrick, 1997)'
_computing_structure_solution 'SHELXS-97 (Sheldrick, 1990)'
_diffrn_ambient_temperature 296(2)
_diffrn_measured_fraction_theta_full 0.995
_diffrn_measured_fraction_theta_max 0.995
_diffrn_measurement_device_type 'Bruker APEX-II CCD'
_diffrn_measurement_method 'phi and omega scans'
_diffrn_radiation_monochromator graphite
_diffrn_radiation_source 'fine-focus sealed tube'
_diffrn_radiation_type MoK\a
_diffrn_radiation_wavelength 0.71073
_diffrn_reflns_av_R_equivalents 0.0520
_diffrn_reflns_av_sigmaI/netI 0.0564
_diffrn_reflns_limit_h_max 15
_diffrn_reflns_limit_h_min -15
_diffrn_reflns_limit_k_max 16
_diffrn_reflns_limit_k_min -16
_diffrn_reflns_limit_l_max 17
_diffrn_reflns_limit_l_min -15
_diffrn_reflns_number 30464
_diffrn_reflns_theta_full 25.02
_diffrn_reflns_theta_max 25.02
_diffrn_reflns_theta_min 1.40
_exptl_absorpt_coefficient_mu 3.376
_exptl_absorpt_correction_T_max 0.343
_exptl_absorpt_correction_T_min 0.253
_exptl_absorpt_correction_type multi-scan
_exptl_absorpt_process_details sadabs
_exptl_crystal_colour brown
_exptl_crystal_density_diffrn 1.918
_exptl_crystal_density_method 'not measured'
_exptl_crystal_description block
_exptl_crystal_F_000 1479
_exptl_crystal_size_max 0.43
_exptl_crystal_size_mid 0.38
_exptl_crystal_size_min 0.31
_refine_diff_density_max 1.554
_refine_diff_density_min -1.653
_refine_diff_density_rms 0.168
_refine_ls_extinction_method none
_refine_ls_goodness_of_fit_ref 1.035
_refine_ls_hydrogen_treatment constr
_refine_ls_matrix_type full
_refine_ls_number_parameters 736
_refine_ls_number_reflns 9089
_refine_ls_number_restraints 0
_refine_ls_restrained_S_all 1.035
_refine_ls_R_factor_all 0.0845
_refine_ls_R_factor_gt 0.0576
_refine_ls_shift/su_max 0.001
_refine_ls_shift/su_mean 0.000
_refine_ls_structure_factor_coef Fsqd
_refine_ls_weighting_details 'calc w=1/[\s^2^(Fo^2^)+(0.0914P)^2^+17.9967P] where P=(Fo^2^+2Fc^2^)/3'
_refine_ls_weighting_scheme calc
_refine_ls_wR_factor_gt 0.1607
_refine_ls_wR_factor_ref 0.1821
_reflns_number_gt 6528
_reflns_number_total 9089
_reflns_threshold_expression >2sigma(I)
_cod_data_source_file c2dt30199g.txt
_cod_data_source_block compound1
_cod_depositor_comments
;
The following automatic conversions were performed:

'_symmetry_cell_setting' value 'Triclinic' changed to 'triclinic'
according to /home/saulius/struct/CIF-dictionaries/cif_core.dic
dictionary named 'cif_core.dic' version 2.4.1 from 2010-06-29.

Automatic conversion script
Id: cif_fix_values 1715 2011-07-08 13:25:40Z adriana 
;
_cod_original_sg_symbol_H-M P-1
_cod_database_code 7018978

loop_
_symmetry_equiv_pos_as_xyz
'x, y, z'
'-x, -y, -z'

loop_
_atom_site_label
_atom_site_type_symbol
_atom_site_fract_x
_atom_site_fract_y
_atom_site_fract_z
_atom_site_U_iso_or_equiv
_atom_site_adp_type
_atom_site_occupancy
_atom_site_symmetry_multiplicity
_atom_site_calc_flag
_atom_site_refinement_flags
_atom_site_disorder_assembly
_atom_site_disorder_group
Co1 Co 0.98129(9) 0.29158(8) 0.09641(10) 0.0399(3) Uani 1 1 d . . .
Co2 Co 0.5000 0.0000 0.0000 0.0291(4) Uani 1 2 d S . .
Co3 Co 0.5474(4) 0.3951(5) 0.5068(3) 0.0532(11) Uani 0.615(14) 1 d P . 1
Co3' Co 0.5857(7) 0.4404(8) 0.5292(5) 0.046(2) Uani 0.385(14) 1 d P . 2
Ge1 Ge 0.56982(6) 0.52131(7) 0.31594(6) 0.0291(2) Uani 1 1 d . . .
Ge2 Ge 0.77064(6) 0.58401(6) 0.24298(6) 0.0264(2) Uani 1 1 d . A .
V1 V 0.65436(10) 0.34897(9) 0.18008(10) 0.0255(3) Uani 1 1 d . . .
V2 V 0.78792(9) 0.45136(9) 0.05375(9) 0.0212(3) Uani 1 1 d . A .
V3 V 0.76708(10) 0.58359(10) -0.09355(10) 0.0256(3) Uani 1 1 d . A .
V4 V 0.58151(10) 0.66494(10) -0.18436(10) 0.0277(3) Uani 1 1 d . . .
V5 V 0.72760(10) 0.71115(9) 0.05508(10) 0.0257(3) Uani 1 1 d . . .
V6 V 0.55630(10) 0.25593(9) -0.00253(10) 0.0243(3) Uani 1 1 d . . .
V7 V 0.64306(10) 0.40612(10) -0.18439(9) 0.0262(3) Uani 1 1 d . . .
V8 V 0.43223(10) 0.28114(10) -0.18320(10) 0.0284(3) Uani 1 1 d . . .
N1 N 0.8405(7) 0.1902(7) 0.0533(7) 0.059(3) Uani 1 1 d . . .
H1A H 0.8426 0.1384 0.0879 0.071 Uiso 1 1 calc R . .
H1B H 0.7833 0.2186 0.0607 0.071 Uiso 1 1 calc R . .
N2 N 0.9826(6) 0.2821(7) -0.0456(7) 0.058(2) Uani 1 1 d . . .
H2A H 0.9873 0.3421 -0.0669 0.069 Uiso 1 1 calc R . .
H2B H 1.0389 0.2543 -0.0567 0.069 Uiso 1 1 calc R . .
N3 N 0.9641(7) 0.3010(8) 0.2384(7) 0.070(3) Uani 1 1 d . . .
H3A H 1.0012 0.3569 0.2661 0.084 Uiso 1 1 calc R . .
H3B H 0.8954 0.3021 0.2418 0.084 Uiso 1 1 calc R . .
N4 N 1.0746(9) 0.1767(8) 0.1446(10) 0.088(4) Uani 1 1 d . . .
H4A H 1.0374 0.1177 0.1264 0.106 Uiso 1 1 calc R . .
H4B H 1.1349 0.1816 0.1214 0.106 Uiso 1 1 calc R . .
N5 N 0.3695(18) 0.0528(14) 0.0456(17) 0.071(6) Uani 0.58(2) 1 d P A 1
H5A H 0.3679 0.1158 0.0336 0.086 Uiso 0.58(2) 1 calc PR A 1
H5B H 0.3080 0.0179 0.0175 0.086 Uiso 0.58(2) 1 calc PR A 1
N6 N 0.561(3) -0.0014(18) 0.1395(19) 0.084(8) Uani 0.58(2) 1 d P A 1
H6A H 0.5524 -0.0625 0.1579 0.101 Uiso 0.58(2) 1 calc PR A 1
H6B H 0.6314 0.0207 0.1505 0.101 Uiso 0.58(2) 1 calc PR A 1
N8 N 0.7022(18) 0.4669(19) 0.5723(16) 0.077(6) Uani 0.615(14) 1 d P . 1
H8A H 0.7045 0.5320 0.5703 0.093 Uiso 0.615(14) 1 calc PR . 1
H8B H 0.7157 0.4526 0.6315 0.093 Uiso 0.615(14) 1 calc PR . 1
N7 N 0.6416(19) 0.306(2) 0.4368(15) 0.093(7) Uani 0.615(14) 1 d P . 1
H7A H 0.6192 0.2427 0.4401 0.112 Uiso 0.615(14) 1 calc PR . 1
H7B H 0.6346 0.3194 0.3772 0.112 Uiso 0.615(14) 1 calc PR . 1
N10 N 0.394(2) 0.311(2) 0.4401(16) 0.088(8) Uani 0.615(14) 1 d P . 1
H10A H 0.3413 0.3476 0.4382 0.106 Uiso 0.615(14) 1 calc PR . 1
H10B H 0.3972 0.2899 0.3824 0.106 Uiso 0.615(14) 1 calc PR . 1
N9 N 0.551(5) 0.273(5) 0.591(3) 0.095(11) Uani 0.615(14) 1 d P . 1
H9A H 0.6178 0.2580 0.6038 0.114 Uiso 0.615(14) 1 calc PR . 1
H9B H 0.5308 0.2883 0.6443 0.114 Uiso 0.615(14) 1 calc PR . 1
N5' N 0.629(3) -0.019(2) 0.105(2) 0.078(10) Uani 0.42(2) 1 d P A 2
H5'1 H 0.6338 -0.0826 0.1109 0.094 Uiso 0.42(2) 1 calc PR A 2
H5'2 H 0.6903 0.0109 0.0925 0.094 Uiso 0.42(2) 1 calc PR A 2
N6' N 0.427(3) 0.059(2) 0.101(2) 0.072(9) Uani 0.42(2) 1 d P A 2
H6'1 H 0.4380 0.1247 0.1044 0.087 Uiso 0.42(2) 1 calc PR A 2
H6'2 H 0.3570 0.0384 0.0913 0.087 Uiso 0.42(2) 1 calc PR A 2
N7' N 0.725(3) 0.525(3) 0.603(3) 0.087(11) Uani 0.385(14) 1 d P . 2
H7'1 H 0.7202 0.5893 0.6002 0.104 Uiso 0.385(14) 1 calc PR . 2
H7'2 H 0.7356 0.5114 0.6628 0.104 Uiso 0.385(14) 1 calc PR . 2
N8' N 0.698(3) 0.368(3) 0.462(3) 0.078(10) Uani 0.385(14) 1 d P . 2
H8'1 H 0.6779 0.3034 0.4534 0.094 Uiso 0.385(14) 1 calc PR . 2
H8'2 H 0.7045 0.3928 0.4079 0.094 Uiso 0.385(14) 1 calc PR . 2
N9' N 0.534(7) 0.292(7) 0.555(4) 0.096(19) Uani 0.385(14) 1 d P . 2
H9'1 H 0.5896 0.2592 0.5675 0.115 Uiso 0.385(14) 1 calc PR . 2
H9'2 H 0.4996 0.2907 0.6032 0.115 Uiso 0.385(14) 1 calc PR . 2
N10' N 0.417(3) 0.414(3) 0.521(2) 0.109(13) Uani 0.385(14) 1 d P . 2
H10C H 0.4453 0.4290 0.4713 0.131 Uiso 0.385(14) 1 calc PR . 2
H10D H 0.3539 0.4362 0.5106 0.131 Uiso 0.385(14) 1 calc PR . 2
O1 O 0.5583(4) 0.4121(4) 0.2478(4) 0.0316(13) Uani 1 1 d . . .
O2 O 0.7081(4) 0.5647(5) 0.3384(4) 0.0357(14) Uani 1 1 d . . .
O3 O 0.5097(4) 0.6085(4) 0.2505(4) 0.0321(13) Uani 1 1 d . . .
O4 O 0.5251(5) 0.5066(5) 0.4169(4) 0.0466(17) Uani 1 1 d . . .
O5 O 0.7509(4) 0.4728(4) 0.1795(4) 0.0281(12) Uani 1 1 d . . .
O6 O 0.7043(4) 0.6680(4) 0.1796(4) 0.0319(13) Uani 1 1 d . . .
O7 O 0.9027(5) 0.6281(5) 0.2838(5) 0.0471(17) Uani 1 1 d . . .
O8 O 0.6862(4) 0.3381(4) 0.0575(4) 0.0266(12) Uani 1 1 d . A .
O9 O 0.5188(4) 0.2862(4) 0.1168(4) 0.0312(13) Uani 1 1 d . . .
O10 O 0.7169(5) 0.2765(4) 0.2441(4) 0.0408(15) Uani 1 1 d . . .
O11 O 0.7898(4) 0.5909(4) 0.0404(4) 0.0253(12) Uani 1 1 d . . .
O12 O 0.7475(4) 0.4471(4) -0.0766(4) 0.0276(12) Uani 1 1 d . A .
O13 O 0.9061(4) 0.4197(4) 0.0748(4) 0.0318(13) Uani 1 1 d . . .
O14 O 0.6921(4) 0.6923(4) -0.0765(4) 0.0293(13) Uani 1 1 d . . .
O15 O 0.6471(4) 0.5464(4) -0.1928(4) 0.0284(12) Uani 1 1 d . A .
O16 O 0.8780(4) 0.6157(4) -0.1317(4) 0.0365(14) Uani 1 1 d . . .
O17 O 0.6147(5) 0.7401(5) -0.2578(5) 0.0489(17) Uani 1 1 d . . .
O18 O 0.8182(4) 0.8052(4) 0.0759(5) 0.0396(15) Uani 1 1 d . . .
O19 O 0.5758(4) 0.3064(4) -0.1192(4) 0.0294(12) Uani 1 1 d . A .
O20 O 0.4087(4) 0.2497(4) -0.0617(4) 0.0302(13) Uani 1 1 d . . .
O21 O 0.5820(5) 0.1431(4) -0.0027(5) 0.0383(15) Uani 1 1 d . A .
O22 O 0.7093(5) 0.3634(5) -0.2568(4) 0.0408(15) Uani 1 1 d . A .
O23 O 0.4099(5) 0.1856(5) -0.2524(5) 0.0483(17) Uani 1 1 d . . .
O24 O 0.5000 0.5000 1.0000 0.171(9) Uani 1 2 d S . .
H24A H 0.5115 0.4774 0.9490 0.205 Uiso 0.50 1 d PR . .
H24B H 0.5353 0.5567 1.0089 0.205 Uiso 0.50 1 d PR . .
O25 O 0.0615(6) 0.5587(7) 0.2120(7) 0.093(3) Uani 1 1 d . . .
H25C H 0.0194 0.5870 0.2389 0.112 Uiso 1 1 d R . .
H25D H 0.1243 0.5875 0.2302 0.112 Uiso 1 1 d R . .
O26 O 0.8733(14) 0.9944(9) 0.1519(13) 0.127(8) Uani 0.75(2) 1 d P B 1
H26E H 0.8592 0.9443 0.1145 0.153 Uiso 0.75(2) 1 d PR B 1
H26F H 0.8662 0.9761 0.2047 0.153 Uiso 0.75(2) 1 d PR B 1
O26' O 0.903(4) 0.986(3) 0.041(4) 0.13(3) Uani 0.25(2) 1 d P B 2
H26G H 0.8823 0.9270 0.0489 0.153 Uiso 0.25(2) 1 d PR B 2
H26H H 0.9590 0.9882 0.0173 0.153 Uiso 0.25(2) 1 d PR B 2
O27 O 0.837(2) 0.8720(17) 0.2856(17) 0.129(9) Uani 0.50 1 d P . .
H27C H 0.8488 0.8587 0.2322 0.155 Uiso 0.50 1 d PR . .
H27D H 0.7703 0.8592 0.2840 0.155 Uiso 0.50 1 d PR . .
C1 C 0.8330(10) 0.1604(11) -0.0372(10) 0.080(4) Uani 1 1 d . . .
H1C H 0.7583 0.1480 -0.0646 0.096 Uiso 1 1 calc R . .
H1D H 0.8610 0.0987 -0.0396 0.096 Uiso 1 1 calc R . .
C2 C 0.8841(11) 0.2232(11) -0.0917(9) 0.080(4) Uani 1 1 d . . .
H2 H 0.8360 0.2727 -0.1009 0.095 Uiso 1 1 calc R . .
C3 C 0.8872(12) 0.1900(12) -0.1917(11) 0.102(5) Uani 1 1 d . . .
H3C H 0.9239 0.1339 -0.1923 0.152 Uiso 1 1 calc R . .
H3D H 0.9236 0.2418 -0.2200 0.152 Uiso 1 1 calc R . .
H3E H 0.8161 0.1736 -0.2251 0.152 Uiso 1 1 calc R . .
C4 C 1.0028(14) 0.2165(13) 0.2874(13) 0.111(6) Uani 1 1 d . . .
H4C H 0.9465 0.1620 0.2806 0.133 Uiso 1 1 calc R . .
H4D H 1.0267 0.2346 0.3523 0.133 Uiso 1 1 calc R . .
C5 C 1.0984(14) 0.1882(13) 0.2417(14) 0.109(6) Uani 1 1 d . . .
H5 H 1.1518 0.2462 0.2546 0.130 Uiso 1 1 calc R . .
C6 C 1.151(2) 0.1089(19) 0.2955(19) 0.189(11) Uani 1 1 d . . .
H6C H 1.1123 0.0461 0.2748 0.284 Uiso 1 1 calc R . .
H6D H 1.1517 0.1209 0.3599 0.284 Uiso 1 1 calc R . .
H6E H 1.2230 0.1106 0.2853 0.284 Uiso 1 1 calc R . .
C7 C 0.386(3) 0.042(2) 0.146(2) 0.088(9) Uani 0.58(2) 1 d P A 1
H7C H 0.3579 -0.0238 0.1581 0.105 Uiso 0.58(2) 1 calc PR A 1
H7D H 0.3480 0.0870 0.1751 0.105 Uiso 0.58(2) 1 calc PR A 1
C8 C 0.505(4) 0.062(3) 0.189(3) 0.085(12) Uani 0.58(2) 1 d P A 1
H8 H 0.5298 0.1291 0.1777 0.102 Uiso 0.58(2) 1 calc PR A 1
C9 C 0.528(3) 0.053(2) 0.292(2) 0.114(12) Uani 0.58(2) 1 d P A 1
H9C H 0.4620 0.0365 0.3141 0.171 Uiso 0.58(2) 1 calc PR A 1
H9D H 0.5638 0.1133 0.3223 0.171 Uiso 0.58(2) 1 calc PR A 1
H9E H 0.5714 0.0021 0.3062 0.171 Uiso 0.58(2) 1 calc PR A 1
C11 C 0.781(6) 0.433(5) 0.523(5) 0.095(16) Uani 0.615(14) 1 d P . 1
H11 H 0.7712 0.4697 0.4682 0.114 Uiso 0.615(14) 1 calc PR . 1
C10 C 0.752(3) 0.330(3) 0.482(3) 0.106(10) Uani 0.615(14) 1 d P . 1
H10E H 0.7972 0.3192 0.4370 0.127 Uiso 0.615(14) 1 calc PR . 1
H10F H 0.7669 0.2851 0.5296 0.127 Uiso 0.615(14) 1 calc PR . 1
C12 C 0.896(3) 0.467(3) 0.563(2) 0.143(13) Uani 0.615(14) 1 d P . 1
H12A H 0.9076 0.5365 0.5700 0.215 Uiso 0.615(14) 1 calc PR . 1
H12B H 0.9396 0.4449 0.5215 0.215 Uiso 0.615(14) 1 calc PR . 1
H12C H 0.9144 0.4401 0.6211 0.215 Uiso 0.615(14) 1 calc PR . 1
C14 C 0.377(3) 0.227(3) 0.497(2) 0.110(10) Uani 0.615(14) 1 d P . 1
H14 H 0.3462 0.2518 0.5481 0.132 Uiso 0.615(14) 1 calc PR . 1
C13 C 0.479(2) 0.189(2) 0.542(2) 0.109(9) Uani 0.615(14) 1 d P . 1
H13A H 0.4638 0.1404 0.5846 0.131 Uiso 0.615(14) 1 calc PR . 1
H13B H 0.5122 0.1597 0.4955 0.131 Uiso 0.615(14) 1 calc PR . 1
C15 C 0.294(3) 0.145(3) 0.448(2) 0.145(13) Uani 0.615(14) 1 d P . 1
H15A H 0.2251 0.1571 0.4565 0.217 Uiso 0.615(14) 1 calc PR . 1
H15B H 0.3091 0.0842 0.4719 0.217 Uiso 0.615(14) 1 calc PR . 1
H15C H 0.2969 0.1428 0.3832 0.217 Uiso 0.615(14) 1 calc PR . 1
C7' C 0.601(4) 0.027(3) 0.188(3) 0.087(14) Uani 0.42(2) 1 d P A 2
H7'3 H 0.6321 0.0951 0.1950 0.105 Uiso 0.42(2) 1 calc PR A 2
H7'4 H 0.6316 -0.0047 0.2412 0.105 Uiso 0.42(2) 1 calc PR A 2
C8' C 0.482(6) 0.020(4) 0.183(5) 0.090(18) Uani 0.42(2) 1 d P A 2
H8' H 0.4789 0.0720 0.2290 0.108 Uiso 0.42(2) 1 calc PR A 2
C9' C 0.422(4) -0.065(3) 0.219(3) 0.124(17) Uani 0.42(2) 1 d P A 2
H9'3 H 0.3670 -0.0960 0.1713 0.186 Uiso 0.42(2) 1 calc PR A 2
H9'4 H 0.3916 -0.0422 0.2694 0.186 Uiso 0.42(2) 1 calc PR A 2
H9'5 H 0.4700 -0.1102 0.2400 0.186 Uiso 0.42(2) 1 calc PR A 2
C10' C 0.814(4) 0.500(4) 0.560(3) 0.084(12) Uani 0.385(14) 1 d P . 2
H10G H 0.8798 0.5156 0.6034 0.101 Uiso 0.385(14) 1 calc PR . 2
H10H H 0.8183 0.5381 0.5073 0.101 Uiso 0.385(14) 1 calc PR . 2
C11' C 0.798(9) 0.391(8) 0.529(8) 0.09(2) Uani 0.385(14) 1 d P . 2
H11' H 0.7915 0.3534 0.5829 0.108 Uiso 0.385(14) 1 calc PR . 2
C12' C 0.892(3) 0.360(4) 0.489(3) 0.107(15) Uani 0.385(14) 1 d P . 2
H12D H 0.8780 0.2911 0.4718 0.161 Uiso 0.385(14) 1 calc PR . 2
H12E H 0.9554 0.3736 0.5337 0.161 Uiso 0.385(14) 1 calc PR . 2
H12F H 0.8994 0.3950 0.4355 0.161 Uiso 0.385(14) 1 calc PR . 2
C14' C 0.379(5) 0.311(5) 0.494(5) 0.110(17) Uani 0.385(14) 1 d P . 2
H14' H 0.3354 0.3151 0.4338 0.132 Uiso 0.385(14) 1 calc PR . 2
C13' C 0.462(4) 0.250(4) 0.471(4) 0.110(15) Uani 0.385(14) 1 d P . 2
H13C H 0.4402 0.1803 0.4710 0.132 Uiso 0.385(14) 1 calc PR . 2
H13D H 0.4869 0.2663 0.4147 0.132 Uiso 0.385(14) 1 calc PR . 2
C15' C 0.298(4) 0.263(4) 0.548(3) 0.126(18) Uani 0.385(14) 1 d P . 2
H15D H 0.3187 0.2842 0.6120 0.189 Uiso 0.385(14) 1 calc PR . 2
H15E H 0.2955 0.1932 0.5416 0.189 Uiso 0.385(14) 1 calc PR . 2
H15F H 0.2294 0.2803 0.5251 0.189 Uiso 0.385(14) 1 calc PR . 2

loop_
_atom_site_aniso_label
_atom_site_aniso_U_11
_atom_site_aniso_U_22
_atom_site_aniso_U_33
_atom_site_aniso_U_23
_atom_site_aniso_U_13
_atom_site_aniso_U_12
Co1 0.0247(6) 0.0280(6) 0.0698(9) 0.0082(6) 0.0144(6) 0.0040(5)
Co2 0.0312(8) 0.0184(7) 0.0392(10) 0.0019(7) 0.0104(7) 0.0031(6)
Co3 0.066(2) 0.066(3) 0.0304(16) 0.0013(16) 0.0198(15) 0.003(2)
Co3' 0.051(4) 0.057(4) 0.041(3) 0.015(3) 0.026(3) 0.020(3)
Ge1 0.0230(4) 0.0443(5) 0.0221(5) 0.0023(4) 0.0079(3) 0.0071(4)
Ge2 0.0198(4) 0.0309(5) 0.0285(5) -0.0022(4) 0.0054(3) 0.0029(3)
V1 0.0204(6) 0.0258(7) 0.0326(8) 0.0084(6) 0.0092(6) 0.0037(5)
V2 0.0163(6) 0.0188(6) 0.0300(7) 0.0025(5) 0.0077(5) 0.0026(5)
V3 0.0162(6) 0.0274(7) 0.0353(8) 0.0066(6) 0.0105(5) 0.0016(5)
V4 0.0218(7) 0.0304(7) 0.0342(8) 0.0111(6) 0.0113(6) 0.0044(5)
V5 0.0186(6) 0.0172(6) 0.0416(8) 0.0006(6) 0.0083(6) -0.0001(5)
V6 0.0200(6) 0.0138(6) 0.0408(8) 0.0028(6) 0.0097(6) 0.0027(5)
V7 0.0215(6) 0.0301(7) 0.0288(8) -0.0023(6) 0.0102(6) 0.0040(5)
V8 0.0235(7) 0.0239(7) 0.0379(8) -0.0066(6) 0.0085(6) 0.0028(5)
N1 0.042(5) 0.050(5) 0.087(8) 0.003(5) 0.017(5) 0.003(4)
N2 0.028(4) 0.066(6) 0.078(7) -0.006(5) 0.013(4) 0.003(4)
N3 0.049(5) 0.087(7) 0.083(7) 0.041(6) 0.022(5) 0.012(5)
N4 0.066(7) 0.076(8) 0.121(11) 0.010(7) 0.006(7) 0.016(6)
N5 0.074(14) 0.048(11) 0.090(17) 0.011(11) 0.018(12) -0.007(10)
N6 0.11(2) 0.050(15) 0.08(2) 0.008(13) -0.001(18) -0.013(15)
N8 0.070(14) 0.103(19) 0.062(15) 0.007(12) 0.017(11) 0.019(13)
N7 0.096(17) 0.113(19) 0.071(14) -0.007(13) 0.021(12) 0.013(15)
N10 0.101(17) 0.111(19) 0.055(14) 0.001(14) 0.025(14) 0.007(14)
N9 0.10(2) 0.11(3) 0.08(3) 0.00(2) 0.01(2) 0.015(18)
N5' 0.09(2) 0.045(15) 0.09(2) 0.014(15) 0.005(18) -0.010(14)
N6' 0.09(2) 0.048(15) 0.08(2) 0.005(16) 0.02(2) -0.015(16)
N7' 0.08(3) 0.11(3) 0.07(3) 0.01(2) 0.01(2) 0.02(2)
N8' 0.07(3) 0.10(3) 0.06(2) 0.01(2) 0.01(2) 0.02(2)
N9' 0.10(4) 0.11(5) 0.08(5) 0.00(4) 0.01(4) 0.01(3)
N10' 0.11(3) 0.12(3) 0.10(3) 0.00(2) 0.02(2) 0.01(2)
O1 0.025(3) 0.042(3) 0.030(3) -0.001(3) 0.010(2) 0.006(2)
O2 0.026(3) 0.053(4) 0.027(3) -0.003(3) 0.006(2) 0.005(3)
O3 0.024(3) 0.045(3) 0.029(3) 0.003(3) 0.007(2) 0.006(2)
O4 0.044(4) 0.074(5) 0.027(3) 0.005(3) 0.016(3) 0.013(3)
O5 0.028(3) 0.028(3) 0.030(3) 0.001(2) 0.012(2) 0.001(2)
O6 0.029(3) 0.029(3) 0.040(4) -0.002(3) 0.012(3) 0.006(2)
O7 0.026(3) 0.058(4) 0.051(4) -0.017(3) 0.000(3) -0.005(3)
O8 0.023(3) 0.022(3) 0.035(3) 0.000(2) 0.010(2) -0.001(2)
O9 0.026(3) 0.028(3) 0.042(4) 0.005(3) 0.011(3) 0.004(2)
O10 0.034(3) 0.040(3) 0.052(4) 0.017(3) 0.009(3) 0.010(3)
O11 0.023(3) 0.021(3) 0.034(3) 0.001(2) 0.010(2) 0.003(2)
O12 0.026(3) 0.025(3) 0.032(3) 0.000(2) 0.008(2) 0.001(2)
O13 0.019(3) 0.032(3) 0.047(4) 0.006(3) 0.009(2) 0.008(2)
O14 0.023(3) 0.027(3) 0.039(3) 0.005(3) 0.009(2) 0.005(2)
O15 0.023(3) 0.031(3) 0.032(3) 0.005(2) 0.008(2) 0.004(2)
O16 0.025(3) 0.045(4) 0.040(4) 0.006(3) 0.014(3) -0.002(3)
O17 0.043(4) 0.057(4) 0.053(4) 0.029(3) 0.022(3) 0.009(3)
O18 0.025(3) 0.025(3) 0.066(4) -0.003(3) 0.010(3) -0.006(2)
O19 0.026(3) 0.028(3) 0.034(3) 0.002(2) 0.007(2) 0.003(2)
O20 0.023(3) 0.026(3) 0.045(4) 0.003(3) 0.013(2) 0.004(2)
O21 0.033(3) 0.021(3) 0.063(4) 0.005(3) 0.016(3) 0.002(2)
O22 0.032(3) 0.056(4) 0.037(4) -0.007(3) 0.015(3) 0.008(3)
O23 0.042(4) 0.039(4) 0.059(4) -0.025(3) 0.006(3) 0.003(3)
O24 0.18(2) 0.133(17) 0.21(2) 0.004(16) 0.058(18) 0.030(15)
O25 0.041(4) 0.098(7) 0.137(9) -0.061(6) 0.037(5) -0.011(4)
O26 0.166(16) 0.058(8) 0.141(17) -0.007(9) 0.002(12) -0.010(9)
O26' 0.17(5) 0.06(3) 0.14(5) -0.01(3) 0.00(4) -0.01(3)
O27 0.13(2) 0.111(18) 0.13(2) -0.011(16) 0.002(16) -0.022(15)
C1 0.058(8) 0.084(10) 0.094(11) -0.010(8) 0.019(7) -0.011(7)
C2 0.073(9) 0.083(9) 0.071(9) -0.004(7) -0.004(7) -0.009(7)
C3 0.084(11) 0.111(13) 0.105(13) -0.022(10) 0.011(9) 0.012(9)
C4 0.096(12) 0.110(13) 0.126(15) 0.039(11) 0.011(11) 0.014(10)
C5 0.091(12) 0.099(12) 0.138(17) 0.053(12) 0.001(11) 0.033(10)
C6 0.18(3) 0.16(2) 0.22(3) 0.05(2) 0.01(2) 0.04(2)
C7 0.10(2) 0.068(17) 0.09(2) -0.010(15) 0.02(2) -0.022(16)
C8 0.10(3) 0.05(2) 0.10(2) 0.01(2) 0.01(2) -0.01(2)
C9 0.16(3) 0.081(19) 0.09(2) 0.011(16) 0.00(2) 0.005(19)
C11 0.09(3) 0.12(5) 0.08(3) 0.00(3) 0.01(2) 0.02(3)
C10 0.10(3) 0.13(3) 0.09(3) -0.01(2) 0.01(2) 0.02(2)
C12 0.13(3) 0.17(4) 0.13(3) 0.00(3) 0.01(2) 0.03(3)
C14 0.11(3) 0.12(3) 0.10(2) 0.00(2) 0.02(2) 0.01(2)
C13 0.11(2) 0.12(3) 0.09(2) 0.003(19) 0.010(17) 0.008(19)
C15 0.14(3) 0.15(3) 0.13(3) -0.01(2) 0.00(2) 0.00(2)
C7' 0.11(4) 0.05(2) 0.09(3) 0.01(2) 0.00(3) -0.01(2)
C8' 0.11(5) 0.05(3) 0.09(3) 0.00(3) 0.01(3) -0.01(3)
C9' 0.13(4) 0.10(3) 0.13(4) -0.01(3) 0.00(3) -0.01(3)
C10' 0.07(3) 0.11(4) 0.07(3) 0.00(3) 0.01(2) 0.02(3)
C11' 0.08(5) 0.11(8) 0.08(4) 0.00(5) 0.01(3) 0.02(5)
C12' 0.09(3) 0.13(4) 0.10(3) 0.00(3) 0.01(2) 0.03(3)
C14' 0.11(4) 0.12(5) 0.10(5) 0.00(4) 0.02(4) 0.01(4)
C13' 0.11(4) 0.12(4) 0.09(4) 0.00(3) 0.01(3) 0.01(4)
C15' 0.12(4) 0.14(5) 0.11(4) -0.02(3) 0.01(3) 0.01(4)

loop_
_atom_type_symbol
_atom_type_description
_atom_type_scat_dispersion_real
_atom_type_scat_dispersion_imag
_atom_type_scat_source
C C 0.0033 0.0016 'International Tables Vol C Tables 4.2.6.8 and 6.1.1.4'
H H 0.0000 0.0000 'International Tables Vol C Tables 4.2.6.8 and 6.1.1.4'
O O 0.0106 0.0060 'International Tables Vol C Tables 4.2.6.8 and 6.1.1.4'
N N 0.0061 0.0033 'International Tables Vol C Tables 4.2.6.8 and 6.1.1.4'
V V 0.3005 0.5294 'International Tables Vol C Tables 4.2.6.8 and 6.1.1.4'
Ge Ge 0.1547 1.8001 'International Tables Vol C Tables 4.2.6.8 and 6.1.1.4'
Co Co 0.3494 0.9721 'International Tables Vol C Tables 4.2.6.8 and 6.1.1.4'

loop_
_geom_angle_atom_site_label_1
_geom_angle_atom_site_label_2
_geom_angle_atom_site_label_3
_geom_angle
_geom_angle_site_symmetry_1
_geom_angle_site_symmetry_3
O16 Co1 N2 95.7(3) 2_765 .
O16 Co1 O13 86.5(2) 2_765 .
N2 Co1 O13 87.3(3) . .
O16 Co1 N1 176.0(3) 2_765 .
N2 Co1 N1 81.3(4) . .
O13 Co1 N1 95.9(3) . .
O16 Co1 N3 88.5(3) 2_765 .
N2 Co1 N3 174.7(3) . .
O13 Co1 N3 89.7(3) . .
N1 Co1 N3 94.6(4) . .
O16 Co1 N4 85.6(4) 2_765 .
N2 Co1 N4 101.9(5) . .
O13 Co1 N4 168.4(4) . .
N1 Co1 N4 92.5(4) . .
N3 Co1 N4 81.6(5) . .
N6 Co2 N6 180.0(6) . 2_655
N6 Co2 N6' 58.0(14) . .
N6 Co2 N6' 122.0(14) 2_655 .
N6 Co2 N6' 122.0(14) . 2_655
N6 Co2 N6' 58.0(14) 2_655 2_655
N6' Co2 N6' 180.0(18) . 2_655
N6 Co2 N5' 31.2(11) . .
N6 Co2 N5' 148.8(11) 2_655 .
N6' Co2 N5' 88.4(14) . .
N6' Co2 N5' 91.6(14) 2_655 .
N6 Co2 N5' 148.8(11) . 2_655
N6 Co2 N5' 31.2(11) 2_655 2_655
N6' Co2 N5' 91.6(14) . 2_655
N6' Co2 N5' 88.4(14) 2_655 2_655
N5' Co2 N5' 180.0(18) . 2_655
N6 Co2 N5 84.6(12) . .
N6 Co2 N5 95.4(12) 2_655 .
N6' Co2 N5 27.5(9) . .
N6' Co2 N5 152.5(9) 2_655 .
N5' Co2 N5 115.5(12) . .
N5' Co2 N5 64.5(12) 2_655 .
N6 Co2 N5 95.4(12) . 2_655
N6 Co2 N5 84.6(12) 2_655 2_655
N6' Co2 N5 152.5(9) . 2_655
N6' Co2 N5 27.5(9) 2_655 2_655
N5' Co2 N5 64.5(12) . 2_655
N5' Co2 N5 115.5(12) 2_655 2_655
N5 Co2 N5 180.0(11) . 2_655
N6 Co2 O21 89.7(7) . 2_655
N6 Co2 O21 90.3(7) 2_655 2_655
N6' Co2 O21 93.7(8) . 2_655
N6' Co2 O21 86.3(8) 2_655 2_655
N5' Co2 O21 95.0(7) . 2_655
N5' Co2 O21 85.0(7) 2_655 2_655
N5 Co2 O21 87.1(5) . 2_655
N5 Co2 O21 92.9(5) 2_655 2_655
N6 Co2 O21 90.3(7) . .
N6 Co2 O21 89.7(7) 2_655 .
N6' Co2 O21 86.3(8) . .
N6' Co2 O21 93.7(8) 2_655 .
N5' Co2 O21 85.0(7) . .
N5' Co2 O21 95.0(7) 2_655 .
N5 Co2 O21 92.9(5) . .
N5 Co2 O21 87.1(5) 2_655 .
O21 Co2 O21 180.0(3) 2_655 .
O4 Co3 O4 77.9(3) . 2_666
O4 Co3 N9 173.0(17) . .
O4 Co3 N9 101.9(16) 2_666 .
O4 Co3 N8 92.3(7) . .
O4 Co3 N8 89.8(7) 2_666 .
N9 Co3 N8 94.7(18) . .
O4 Co3 N7 101.6(7) . .
O4 Co3 N7 172.4(8) 2_666 .
N9 Co3 N7 79.6(18) . .
N8 Co3 N7 82.6(9) . .
O4 Co3 N10 91.1(7) . .
O4 Co3 N10 93.9(9) 2_666 .
N9 Co3 N10 82.0(18) . .
N8 Co3 N10 175.5(11) . .
N7 Co3 N10 93.8(11) . .
O4 Co3' O4 84.0(3) 2_666 .
O4 Co3' N7' 101.7(12) 2_666 .
O4 Co3' N7' 111.1(12) . .
O4 Co3' N10' 41.0(10) 2_666 .
O4 Co3' N10' 75.1(11) . .
N7' Co3' N10' 142.5(16) . .
O4 Co3' N9' 94(3) 2_666 .
O4 Co3' N9' 123.9(19) . .
N7' Co3' N9' 124(2) . .
N10' Co3' N9' 68(3) . .
O4 Co3' N10' 75.4(11) 2_666 2_666
O4 Co3' N10' 40.0(9) . 2_666
N7' Co3' N10' 74.7(15) . 2_666
N10' Co3' N10' 93.8(14) . 2_666
N9' Co3' N10' 161(2) . 2_666
O4 Co3' N8' 174.2(13) 2_666 .
O4 Co3' N8' 95.3(11) . .
N7' Co3' N8' 84.0(16) . .
N10' Co3' N8' 133.3(16) . .
N9' Co3' N8' 81(3) . .
N10' Co3' N8' 107.7(15) 2_666 .
O4 Co3' Co3' 42.8(2) 2_666 2_666
O4 Co3' Co3' 41.2(2) . 2_666
N7' Co3' Co3' 112.3(12) . 2_666
N10' Co3' Co3' 47.5(11) . 2_666
N9' Co3' Co3' 115(2) . 2_666
N10' Co3' Co3' 46.3(10) 2_666 2_666
N8' Co3' Co3' 136.2(11) . 2_666
O4 Ge1 O3 112.9(3) . .
O4 Ge1 O1 113.7(3) . .
O3 Ge1 O1 109.5(3) . .
O4 Ge1 O2 109.8(3) . .
O3 Ge1 O2 105.6(3) . .
O1 Ge1 O2 104.7(3) . .
O7 Ge2 O5 114.1(3) . .
O7 Ge2 O6 112.2(3) . .
O5 Ge2 O6 109.6(3) . .
O7 Ge2 O2 107.7(3) . .
O5 Ge2 O2 106.4(3) . .
O6 Ge2 O2 106.3(3) . .
O10 V1 O9 111.9(3) . .
O10 V1 O8 109.9(3) . .
O9 V1 O8 81.1(2) . .
O10 V1 O1 110.2(3) . .
O9 V1 O1 79.4(2) . .
O8 V1 O1 139.6(2) . .
O10 V1 O5 108.5(3) . .
O9 V1 O5 139.1(2) . .
O8 V1 O5 79.1(2) . .
O1 V1 O5 93.1(2) . .
O10 V1 V6 112.3(2) . .
O9 V1 V6 40.86(17) . .
O8 V1 V6 40.93(15) . .
O1 V1 V6 115.75(17) . .
O5 V1 V6 115.36(17) . .
O10 V1 V2 112.8(2) . .
O9 V1 V2 113.23(18) . .
O8 V1 V2 38.03(15) . .
O1 V1 V2 124.78(17) . .
O5 V1 V2 41.19(16) . .
V6 V1 V2 77.01(5) . .
O10 V1 V4 115.1(2) . 2_665
O9 V1 V4 38.17(17) . 2_665
O8 V1 V4 113.68(16) . 2_665
O1 V1 V4 41.43(16) . 2_665
O5 V1 V4 124.93(17) . 2_665
V6 V1 V4 77.24(5) . 2_665
V2 V1 V4 131.26(6) . 2_665
O13 V2 O12 106.6(3) . .
O13 V2 O8 108.5(3) . .
O12 V2 O8 90.0(2) . .
O13 V2 O11 112.7(2) . .
O12 V2 O11 81.8(2) . .
O8 V2 O11 138.6(2) . .
O13 V2 O5 104.1(3) . .
O12 V2 O5 149.2(2) . .
O8 V2 O5 78.6(2) . .
O11 V2 O5 88.0(2) . .
O13 V2 V3 111.6(2) . .
O12 V2 V3 40.44(16) . .
O8 V2 V3 122.86(17) . .
O11 V2 V3 41.86(16) . .
O5 V2 V3 126.36(16) . .
O13 V2 V1 108.9(2) . .
O12 V2 V1 124.17(16) . .
O8 V2 V1 38.21(16) . .
O11 V2 V1 120.07(16) . .
O5 V2 V1 40.49(15) . .
V3 V2 V1 139.51(6) . .
O16 V3 O12 111.1(3) . .
O16 V3 O14 112.3(3) . .
O12 V3 O14 136.6(2) . .
O16 V3 O15 112.2(3) . .
O12 V3 O15 82.1(2) . .
O14 V3 O15 82.3(2) . .
O16 V3 O11 111.7(3) . .
O12 V3 O11 81.8(2) . .
O14 V3 O11 82.0(2) . .
O15 V3 O11 136.1(2) . .
O16 V3 V7 114.2(2) . .
O12 V3 V7 40.82(17) . .
O14 V3 V7 117.06(17) . .
O15 V3 V7 41.85(16) . .
O11 V3 V7 115.67(15) . .
O16 V3 V2 114.0(2) . .
O12 V3 V2 40.41(17) . .
O14 V3 V2 116.66(17) . .
O15 V3 V2 115.50(16) . .
O11 V3 V2 41.81(15) . .
V7 V3 V2 78.77(5) . .
O16 V3 V4 115.7(2) . .
O12 V3 V4 116.29(17) . .
O14 V3 V4 41.15(17) . .
O15 V3 V4 41.53(16) . .
O11 V3 V4 115.68(16) . .
V7 V3 V4 80.76(5) . .
V2 V3 V4 130.20(5) . .
O16 V3 V5 115.5(2) . .
O12 V3 V5 116.09(17) . .
O14 V3 V5 40.60(17) . .
O15 V3 V5 115.40(17) . .
O11 V3 V5 41.77(15) . .
V7 V3 V5 130.32(5) . .
V2 V3 V5 80.82(5) . .
V4 V3 V5 78.89(5) . .
O17 V4 O9 111.4(3) . 2_665
O17 V4 O14 105.6(3) . .
O9 V4 O14 90.0(2) 2_665 .
O17 V4 O15 111.2(3) . .
O9 V4 O15 137.3(2) 2_665 .
O14 V4 O15 81.6(2) . .
O17 V4 O1 105.0(3) . 2_665
O9 V4 O1 77.9(2) 2_665 2_665
O14 V4 O1 149.4(2) . 2_665
O15 V4 O1 88.4(2) . 2_665
O17 V4 V3 110.2(2) . .
O9 V4 V3 122.19(18) 2_665 .
O14 V4 V3 40.66(16) . .
O15 V4 V3 41.37(16) . .
O1 V4 V3 126.15(17) 2_665 .
O17 V4 V1 111.0(2) . 2_665
O9 V4 V1 37.75(17) 2_665 2_665
O14 V4 V1 124.06(17) . 2_665
O15 V4 V1 119.85(16) . 2_665
O1 V4 V1 40.26(16) 2_665 2_665
V3 V4 V1 138.78(6) . 2_665
O18 V5 O14 105.6(3) . .
O18 V5 O20 109.7(3) . 2_665
O14 V5 O20 91.4(2) . 2_665
O18 V5 O11 111.3(3) . .
O14 V5 O11 81.8(2) . .
O20 V5 O11 138.7(2) 2_665 .
O18 V5 O6 105.5(3) . .
O14 V5 O6 148.9(2) . .
O20 V5 O6 78.1(2) 2_665 .
O11 V5 O6 87.0(2) . .
O18 V5 V3 110.4(2) . .
O14 V5 V3 40.54(16) . .
O20 V5 V3 123.75(18) 2_665 .
O11 V5 V3 41.62(16) . .
O6 V5 V3 124.96(16) . .
O18 V5 V8 110.7(2) . 2_665
O14 V5 V8 125.02(16) . 2_665
O20 V5 V8 38.03(17) 2_665 2_665
O11 V5 V8 119.09(16) . 2_665
O6 V5 V8 40.15(16) . 2_665
V3 V5 V8 138.81(5) . 2_665
O21 V6 O19 108.3(3) . .
O21 V6 O20 105.9(3) . .
O19 V6 O20 80.3(2) . .
O21 V6 O8 107.0(3) . .
O19 V6 O8 89.8(2) . .
O20 V6 O8 147.1(2) . .
O21 V6 O9 106.7(3) . .
O19 V6 O9 145.0(2) . .
O20 V6 O9 90.6(2) . .
O8 V6 O9 79.7(2) . .
O21 V6 V8 107.2(2) . .
O19 V6 V8 40.10(16) . .
O20 V6 V8 40.81(17) . .
O8 V6 V8 126.13(17) . .
O9 V6 V8 126.65(17) . .
O21 V6 V1 106.7(2) . .
O19 V6 V1 125.74(17) . .
O20 V6 V1 126.78(18) . .
O8 V6 V1 40.40(16) . .
O9 V6 V1 39.94(16) . .
V8 V6 V1 146.12(6) . .
O22 V7 O12 104.5(3) . .
O22 V7 O19 113.0(3) . .
O12 V7 O19 90.5(2) . .
O22 V7 O15 109.7(3) . .
O12 V7 O15 81.8(2) . .
O19 V7 O15 137.1(2) . .
O22 V7 O3 105.8(3) . 2_665
O12 V7 O3 149.7(2) . 2_665
O19 V7 O3 77.9(2) . 2_665
O15 V7 O3 87.8(2) . 2_665
O22 V7 V3 107.8(2) . .
O12 V7 V3 40.62(16) . .
O19 V7 V3 122.94(18) . .
O15 V7 V3 41.73(16) . .
O3 V7 V3 126.35(18) 2_665 .
O22 V7 V8 113.0(2) . .
O12 V7 V8 124.16(16) . .
O19 V7 V8 37.42(16) . .
O15 V7 V8 119.39(16) . .
O3 V7 V8 40.60(16) 2_665 .
V3 V7 V8 139.26(6) . .
O23 V8 O19 113.1(3) . .
O23 V8 O20 111.3(3) . .
O19 V8 O20 81.1(2) . .
O23 V8 O6 108.7(3) . 2_665
O19 V8 O6 137.8(2) . 2_665
O20 V8 O6 78.7(2) . 2_665
O23 V8 O3 107.1(3) . 2_665
O19 V8 O3 78.8(2) . 2_665
O20 V8 O3 141.1(2) . 2_665
O6 V8 O3 94.5(2) 2_665 2_665
O23 V8 V6 114.4(3) . .
O19 V8 V6 40.72(16) . .
O20 V8 V6 41.05(16) . .
O6 V8 V6 114.58(18) 2_665 .
O3 V8 V6 115.65(17) 2_665 .
O23 V8 V7 114.1(2) . .
O19 V8 V7 37.67(16) . .
O20 V8 V7 113.83(17) . .
O6 V8 V7 125.05(17) 2_665 .
O3 V8 V7 41.28(16) 2_665 .
V6 V8 V7 76.84(5) . .
O23 V8 V5 114.1(2) . 2_665
O19 V8 V5 112.47(18) . 2_665
O20 V8 V5 37.75(16) . 2_665
O6 V8 V5 41.05(17) 2_665 2_665
O3 V8 V5 126.41(17) 2_665 2_665
V6 V8 V5 76.56(5) . 2_665
V7 V8 V5 131.16(6) . 2_665
C1 N1 Co1 109.5(7) . .
C2 N2 Co1 108.2(7) . .
C4 N3 Co1 111.3(10) . .
C5 N4 Co1 107.6(10) . .
C7 N5 Co2 105.7(18) . .
C8 N6 Co2 107(3) . .
C11 N8 Co3 108(4) . .
C10 N7 Co3 108(2) . .
C14 N10 Co3 106(2) . .
C13 N9 Co3 109(2) . .
C7' N5' Co2 103(3) . .
C8' N6' Co2 101(4) . .
C10' N7' Co3' 106(3) . .
C11' N8' Co3' 103(5) . .
C13' N9' Co3' 106(4) . .
O4 N10' C14' 154(4) 2_666 .
O4 N10' Co3' 62.6(14) 2_666 .
C14' N10' Co3' 110(3) . .
O4 N10' Co3' 63.8(15) 2_666 2_666
C14' N10' Co3' 142(4) . 2_666
Co3' N10' Co3' 86.2(14) . 2_666
Ge1 O1 V1 134.8(3) . .
Ge1 O1 V4 124.5(3) . 2_665
V1 O1 V4 98.3(2) . 2_665
Ge2 O2 Ge1 117.2(3) . .
Ge1 O3 V8 132.6(3) . 2_665
Ge1 O3 V7 126.1(3) . 2_665
V8 O3 V7 98.1(2) 2_665 2_665
N10' O4 Ge1 105.4(16) 2_666 .
N10' O4 Co3' 76.4(16) 2_666 2_666
Ge1 O4 Co3' 133.5(4) . 2_666
N10' O4 Co3' 76.2(16) 2_666 .
Ge1 O4 Co3' 130.0(4) . .
Co3' O4 Co3' 96.0(3) 2_666 .
N10' O4 Co3 97.2(16) 2_666 .
Ge1 O4 Co3 128.1(4) . .
Co3' O4 Co3 96.8(3) 2_666 .
Co3' O4 Co3 21.5(2) . .
N10' O4 Co3 55.7(16) 2_666 2_666
Ge1 O4 Co3 129.3(4) . 2_666
Co3' O4 Co3 21.2(2) 2_666 2_666
Co3' O4 Co3 93.7(3) . 2_666
Co3 O4 Co3 102.1(3) . 2_666
Ge2 O5 V1 133.6(3) . .
Ge2 O5 V2 125.4(3) . .
V1 O5 V2 98.3(2) . .
Ge2 O6 V8 133.0(3) . 2_665
Ge2 O6 V5 126.2(3) . .
V8 O6 V5 98.8(3) 2_665 .
V2 O8 V1 103.8(2) . .
V2 O8 V6 147.7(3) . .
V1 O8 V6 98.7(2) . .
V1 O9 V4 104.1(3) . 2_665
V1 O9 V6 99.2(2) . .
V4 O9 V6 147.8(3) 2_665 .
V2 O11 V3 96.3(2) . .
V2 O11 V5 150.3(3) . .
V3 O11 V5 96.6(2) . .
V2 O12 V3 99.2(2) . .
V2 O12 V7 148.8(3) . .
V3 O12 V7 98.6(3) . .
V2 O13 Co1 139.7(3) . .
V3 O14 V5 98.9(3) . .
V3 O14 V4 98.2(3) . .
V5 O14 V4 147.5(3) . .
V3 O15 V7 96.4(2) . .
V3 O15 V4 97.1(2) . .
V7 O15 V4 150.6(3) . .
V3 O16 Co1 140.4(4) . 2_765
V8 O19 V7 104.9(3) . .
V8 O19 V6 99.2(2) . .
V7 O19 V6 148.2(3) . .
V5 O20 V8 104.2(3) 2_665 .
V5 O20 V6 146.5(3) 2_665 .
V8 O20 V6 98.1(2) . .
V6 O21 Co2 138.7(3) . .
N1 C1 C2 117.4(12) . .
C1 C2 N2 116.0(12) . .
C1 C2 C3 119.9(13) . .
N2 C2 C3 112.9(12) . .
N3 C4 C5 106.4(13) . .
N4 C5 C6 119.0(19) . .
N4 C5 C4 113.8(14) . .
C6 C5 C4 109.8(17) . .
N5 C7 C8 111(3) . .
N6 C8 C9 113(4) . .
N6 C8 C7 108(3) . .
C9 C8 C7 114(4) . .
N8 C11 C12 117(6) . .
N8 C11 C10 114(5) . .
C12 C11 C10 118(5) . .
N7 C10 C11 114(4) . .
N10 C14 C15 113(3) . .
N10 C14 C13 114(3) . .
C15 C14 C13 112(3) . .
N9 C13 C14 108(3) . .
N5' C7' C8' 112(5) . .
N6' C8' C9' 116(5) . .
N6' C8' C7' 114(5) . .
C9' C8' C7' 120(5) . .
N7' C10' C11' 112(5) . .
N8' C11' C12' 111(8) . .
N8' C11' C10' 109(6) . .
C12' C11' C10' 113(8) . .
N10' C14' C13' 116(5) . .
N10' C14' C15' 115(5) . .
C13' C14' C15' 116(7) . .
N9' C13' C14' 89(5) . .

loop_
_geom_bond_atom_site_label_1
_geom_bond_atom_site_label_2
_geom_bond_distance
_geom_bond_site_symmetry_2
Co1 O16 2.063(6) 2_765
Co1 N2 2.107(10) .
Co1 O13 2.137(6) .
Co1 N1 2.137(8) .
Co1 N3 2.154(10) .
Co1 N4 2.185(11) .
Co2 N6 2.08(3) .
Co2 N6 2.08(3) 2_655
Co2 N6' 2.09(3) .
Co2 N6' 2.09(3) 2_655
Co2 N5' 2.12(3) .
Co2 N5' 2.12(3) 2_655
Co2 N5 2.12(2) .
Co2 N5 2.12(2) 2_655
Co2 O21 2.133(5) 2_655
Co2 O21 2.133(5) .
Co3 O4 2.096(8) .
Co3 O4 2.136(8) 2_666
Co3 N9 2.14(5) .
Co3 N8 2.16(2) .
Co3 N7 2.18(2) .
Co3 N10 2.21(3) .
Co3' O4 1.958(8) 2_666
Co3' O4 2.019(8) .
Co3' N7' 2.13(4) .
Co3' N10' 2.14(4) .
Co3' N9' 2.15(10) .
Co3' N10' 2.19(4) 2_666
Co3' N8' 2.21(4) .
Co3' Co3' 2.956(9) 2_666
Ge1 O4 1.705(6) .
Ge1 O3 1.753(6) .
Ge1 O1 1.759(6) .
Ge1 O2 1.780(5) .
Ge2 O7 1.732(6) .
Ge2 O5 1.738(5) .
Ge2 O6 1.742(6) .
Ge2 O2 1.759(6) .
V1 O10 1.606(6) .
V1 O9 1.918(6) .
V1 O8 1.934(5) .
V1 O1 1.985(6) .
V1 O5 1.992(5) .
V1 V6 2.949(2) .
V1 V2 3.0362(17) .
V1 V4 3.0390(18) 2_665
V2 O13 1.622(5) .
V2 O12 1.909(6) .
V2 O8 1.926(5) .
V2 O11 1.950(5) .
V2 O5 2.021(5) .
V2 V3 2.9069(18) .
V3 O16 1.646(5) .
V3 O12 1.910(5) .
V3 O14 1.920(5) .
V3 O15 1.943(6) .
V3 O11 1.952(6) .
V3 V7 2.9006(19) .
V3 V4 2.9169(18) .
V3 V5 2.919(2) .
V4 O17 1.612(6) .
V4 O9 1.936(6) 2_665
V4 O14 1.939(6) .
V4 O15 1.949(6) .
V4 O1 2.032(6) 2_665
V4 V1 3.0390(18) 2_665
V5 O18 1.619(5) .
V5 O14 1.923(6) .
V5 O20 1.923(5) 2_665
V5 O11 1.957(5) .
V5 O6 2.023(6) .
V5 V8 3.0444(19) 2_665
V6 O21 1.638(6) .
V6 O19 1.937(6) .
V6 O20 1.944(5) .
V6 O8 1.955(5) .
V6 O9 1.955(6) .
V6 V8 2.931(2) .
V7 O22 1.620(6) .
V7 O12 1.917(6) .
V7 O19 1.923(5) .
V7 O15 1.948(5) .
V7 O3 2.027(5) 2_665
V7 V8 3.0412(18) .
V8 O23 1.605(6) .
V8 O19 1.912(5) .
V8 O20 1.935(6) .
V8 O6 1.986(6) 2_665
V8 O3 1.999(6) 2_665
V8 V5 3.0444(19) 2_665
N1 C1 1.370(15) .
N2 C2 1.465(14) .
N3 C4 1.497(18) .
N4 C5 1.42(2) .
N5 C7 1.49(4) .
N6 C8 1.46(7) .
N8 C11 1.46(7) .
N7 C10 1.46(4) .
N10 C14 1.48(5) .
N9 C13 1.47(7) .
N5' C7' 1.48(6) .
N6' C8' 1.45(8) .
N7' C10' 1.47(6) .
N8' C11' 1.48(14) .
N9' C13' 1.48(10) .
N10' O4 1.45(4) 2_666
N10' C14' 1.46(8) .
N10' Co3' 2.19(4) 2_666
O1 V4 2.032(6) 2_665
O3 V8 1.999(6) 2_665
O3 V7 2.027(5) 2_665
O4 N10' 1.45(4) 2_666
O4 Co3' 1.958(8) 2_666
O4 Co3 2.136(8) 2_666
O6 V8 1.986(6) 2_665
O9 V4 1.936(6) 2_665
O16 Co1 2.063(5) 2_765
O20 V5 1.923(5) 2_665
C1 C2 1.394(18) .
C2 C3 1.54(2) .
C4 C5 1.59(2) .
C5 C6 1.54(3) .
C7 C8 1.54(6) .
C8 C9 1.53(6) .
C11 C12 1.51(9) .
C11 C10 1.51(8) .
C14 C15 1.52(4) .
C14 C13 1.54(5) .
C7' C8' 1.52(10) .
C8' C9' 1.50(7) .
C10' C11' 1.54(12) .
C11' C12' 1.53(10) .
C14' C13' 1.52(9) .
C14' C15' 1.53(8) .
